data_8100684
loop_
_publ_author_name
'Tinant, Bernard'
'Mahuteau-Betzer, Florence'
'Ghosez, L\'eon'

_publ_section_title
;
Crystal structure of (1R*,5S*,6R*,7S*)-1-methyl-7-(methyltosylamino)
spiro[bicyclo[3.2.0]heptan-6,2'-oxirane], C~17~H~23~NO~3~S
;
_journal_issue 3
_journal_name_full 'Zeitschrift f\"ur Kristallographie - New Crystal Structures'
_journal_page_first 383
_journal_page_last 384
_journal_volume 217
_journal_year 2002
_chemical_formula_structural 'C17 H23 N O3 S'
_chemical_formula_sum 'C17 H23 N O3 S'
_chemical_formula_weight 321.42
_space_group_IT_number 14
_symmetry_cell_setting monoclinic
_symmetry_space_group_name_Hall '-P 2yn'
_symmetry_space_group_name_H-M 'P 1 21/n 1'
_cell_angle_alpha 90.00
_cell_angle_beta 90.530(10)
_cell_angle_gamma 90.00
_cell_formula_units_Z 4
_cell_length_a 11.1920(10)
_cell_length_b 7.5420(10)
_cell_length_c 19.954(3)
_cell_measurement_temperature 293(2)
_cell_volume 1684.2(4)
_diffrn_ambient_temperature 293(2)
_exptl_crystal_density_diffrn 1.268
_cod_original_sg_symbol_H-M 'P 21/n'
_cod_database_code 8100684

loop_
_symmetry_equiv_pos_as_xyz
'x, y, z'
'-x+1/2, y+1/2, -z+1/2'
'-x, -y, -z'
'x-1/2, -y-1/2, z-1/2'

loop_
_atom_site_aniso_label
_atom_site_aniso_U_11
_atom_site_aniso_U_22
_atom_site_aniso_U_33
_atom_site_aniso_U_23
_atom_site_aniso_U_13
_atom_site_aniso_U_12
C1 0.0381(13) 0.0529(14) 0.0410(12) 0.0090(11) 0.0026(10) 0.0031(11)
C2 0.0458(15) 0.077(2) 0.0450(14) 0.0078(13) -0.0040(12) 0.0031(14)
C3 0.069(2) 0.078(2) 0.051(2) -0.0113(15) -0.0037(14) -0.003(2)
C4 0.061(2) 0.082(2) 0.0453(14) -0.0057(14) 0.0088(13) 0.012(2)
C5 0.0386(13) 0.058(2) 0.0442(13) 0.0071(11) 0.0048(11) 0.0036(12)
C6 0.0439(13) 0.0472(13) 0.0382(12) 0.0033(10) 0.0014(10) 0.0052(11)
C7 0.0384(12) 0.0389(12) 0.0400(12) 0.0014(9) 0.0055(10) -0.0013(10)
C8 0.091(2) 0.048(2) 0.067(2) 0.0142(14) 0.020(2) 0.015(2)
O1 0.0762(14) 0.0736(13) 0.0439(9) 0.0097(9) -0.0088(9) 0.0249(11)
C9 0.066(2) 0.065(2) 0.062(2) 0.026(2) 0.009(2) 0.005(2)
N1 0.0372(11) 0.0455(11) 0.0466(11) -0.0028(9) 0.0049(8) -0.0026(9)
C10 0.046(2) 0.054(2) 0.066(2) -0.0019(14) -0.0024(13) -0.0077(13)
S1 0.0441(4) 0.0441(3) 0.0470(3) 0.0013(3) 0.0054(3) 0.0082(3)
O2 0.0425(10) 0.0778(13) 0.0519(10) 0.0068(9) -0.0021(8) 0.0159(9)
O3 0.0850(15) 0.0402(10) 0.0762(13) -0.0073(9) 0.0180(11) 0.0070(10)
C11 0.0334(12) 0.0526(14) 0.0390(12) -0.0020(10) 0.0025(9) 0.0020(10)
C12 0.056(2) 0.059(2) 0.0367(12) -0.0011(11) -0.0018(11) -0.0135(13)
C13 0.057(2) 0.062(2) 0.0514(15) 0.0063(13) 0.0002(12) -0.0139(14)
C14 0.0433(14) 0.085(2) 0.0430(13) 0.0097(13) 0.0082(11) 0.0029(14)
C15 0.072(2) 0.094(2) 0.0331(13) -0.0128(14) -0.0025(13) 0.008(2)
C16 0.065(2) 0.061(2) 0.0454(14) -0.0158(13) -0.0009(13) 0.0019(14)
C17 0.060(2) 0.142(4) 0.060(2) 0.040(2) 0.013(2) 0.014(2)

loop_
_atom_site_label
_atom_site_type_symbol
_atom_site_fract_x
_atom_site_fract_y
_atom_site_fract_z
_atom_site_U_iso_or_equiv
_atom_site_thermal_displace_type
_atom_site_occupancy
_atom_site_calc_flag
_atom_site_refinement_flags
_atom_site_disorder_group
C1 C 0.4926(2) 0.2173(3) 0.34944(11) 0.0440(6) Uani 1 d . .
C2 C 0.5728(3) 0.3173(4) 0.40082(13) 0.0561(7) Uani 1 d . .
C3 C 0.5261(3) 0.5090(5) 0.4044(2) 0.0662(8) Uani 1 d . .
C4 C 0.3913(3) 0.4875(5) 0.39500(14) 0.0628(8) Uani 1 d . .
C5 C 0.3813(2) 0.3438(3) 0.34124(12) 0.0468(6) Uani 1 d . .
C6 C 0.4284(2) 0.3981(3) 0.27324(11) 0.0431(6) Uani 1 d . .
C7 C 0.5288(2) 0.2580(3) 0.27509(11) 0.0391(5) Uani 1 d . .
C8 C 0.4321(4) 0.5757(4) 0.2441(2) 0.0686(9) Uani 1 d . .
O1 O 0.3561(2) 0.4396(3) 0.21651(8) 0.0646(6) Uani 1 d . .
C9 C 0.4716(3) 0.0224(4) 0.3666(2) 0.0643(8) Uani 1 d . .
N1 N 0.5207(2) 0.1094(3) 0.22717(9) 0.0431(5) Uani 1 d . .
C10 C 0.4048(3) 0.0594(4) 0.1979(2) 0.0550(7) Uani 1 d . .
S1 S 0.63814(6) 0.05255(8) 0.18506(3) 0.0450(2) Uani 1 d . .
O2 O 0.7398(2) 0.0870(3) 0.22698(8) 0.0574(5) Uani 1 d . .
O3 O 0.6172(2) -0.1245(2) 0.15969(10) 0.0670(6) Uani 1 d . .
C11 C 0.6461(2) 0.1961(3) 0.11494(11) 0.0417(5) Uani 1 d . .
C12 C 0.6733(2) 0.3757(4) 0.12389(12) 0.0505(6) Uani 1 d . .
C13 C 0.6765(3) 0.4892(4) 0.06954(13) 0.0569(7) Uani 1 d . .
C14 C 0.6555(2) 0.4263(4) 0.00517(12) 0.0569(7) Uani 1 d . .
C15 C 0.6288(3) 0.2492(5) -0.00251(13) 0.0661(8) Uani 1 d . .
C16 C 0.6230(3) 0.1318(4) 0.05126(13) 0.0573(7) Uani 1 d . .
C17 C 0.6593(3) 0.5529(6) -0.0530(2) 0.0875(13) Uani 1 d . .
H2A H 0.5589(25) 0.2503(37) 0.4468(14) 0.073(2) Uiso 1 d . .
H2B H 0.6552(27) 0.3045(37) 0.3910(14) 0.073(2) Uiso 1 d . .
H3A H 0.5543(27) 0.5626(37) 0.4465(15) 0.073(2) Uiso 1 d . .
H3B H 0.5604(28) 0.5783(35) 0.3680(15) 0.073(2) Uiso 1 d . .
H4A H 0.3534(27) 0.4378(37) 0.4343(15) 0.073(2) Uiso 1 d . .
H4B H 0.3505(26) 0.6178(39) 0.3821(14) 0.073(2) Uiso 1 d . .
H5 H 0.3037(27) 0.2880(38) 0.3396(13) 0.073(2) Uiso 1 d . .
H7 H 0.6025(27) 0.3077(37) 0.2723(14) 0.073(2) Uiso 1 d . .
H8A H 0.3874(26) 0.6674(42) 0.2642(14) 0.073(2) Uiso 1 d . .
H8B H 0.4938(29) 0.6014(40) 0.2178(15) 0.073(2) Uiso 1 d . .
H9A H 0.4477(27) 0.0176(37) 0.4137(16) 0.073(2) Uiso 1 d . .
H9B H 0.5350(30) -0.0472(38) 0.3624(15) 0.073(2) Uiso 1 d . .
H9C H 0.4045(29) -0.0295(38) 0.3354(16) 0.073(2) Uiso 1 d . .
H10A H 0.3470(28) 0.0653(37) 0.2334(15) 0.073(2) Uiso 1 d . .
H10B H 0.3806(26) 0.1167(40) 0.1607(15) 0.073(2) Uiso 1 d . .
H10C H 0.4070(27) -0.0695(38) 0.1848(15) 0.073(2) Uiso 1 d . .
H12 H 0.6917(27) 0.4208(37) 0.1651(15) 0.073(2) Uiso 1 d . .
H13 H 0.6907(26) 0.6217(41) 0.0730(14) 0.073(2) Uiso 1 d . .
H15 H 0.6121(25) 0.2076(38) -0.0460(15) 0.073(2) Uiso 1 d . .
H16 H 0.6018(28) 0.0116(41) 0.0447(15) 0.073(2) Uiso 1 d . .
H17A H 0.6849(25) 0.4743(34) -0.0924(15) 0.073(2) Uiso 1 d D .
H17B H 0.7312(25) 0.6170(39) -0.0511(14) 0.073(2) Uiso 1 d D .
H17C H 0.6001(25) 0.6038(39) -0.0630(15) 0.073(2) Uiso 1 d D .

loop_
_geom_bond_atom_site_label_1
_geom_bond_atom_site_label_2
_geom_bond_distance
_geom_bond_site_symmetry_2
_geom_bond_publ_flag
C1 C9 1.528(4) . ?
C1 C2 1.552(3) . ?
C1 C7 1.572(3) . ?
C1 C5 1.576(3) . ?
C2 C3 1.540(4) . ?
C2 H2A 1.06(3) . ?
C2 H2B 0.95(3) . ?
C3 C4 1.527(4) . ?
C3 H3A 0.98(3) . ?
C3 H3B 0.97(3) . ?
C4 C5 1.528(4) . ?
C4 H4A 0.97(3) . ?
C4 H4B 1.11(3) . ?
C5 C6 1.516(3) . ?
C5 H5 0.97(3) . ?
C6 O1 1.420(3) . ?
C6 C8 1.460(4) . ?
C6 C7 1.543(3) . ?
C7 N1 1.476(3) . ?
C7 H7 0.91(3) . ?
C8 O1 1.440(4) . ?
C8 H8A 0.95(3) . ?
C8 H8B 0.89(3) . ?
C9 H9A 0.98(3) . ?
C9 H9B 0.89(3) . ?
C9 H9C 1.05(3) . ?
N1 C10 1.466(3) . ?
N1 S1 1.624(2) . ?
C10 H10A 0.96(3) . ?
C10 H10B 0.90(3) . ?
C10 H10C 1.01(3) . ?
S1 O2 1.429(2) . ?
S1 O3 1.447(2) . ?
S1 C11 1.772(2) . ?
C11 C16 1.382(3) . ?
C11 C12 1.400(3) . ?
C12 C13 1.382(4) . ?
C12 H12 0.91(3) . ?
C13 C14 1.387(4) . ?
C13 H13 1.01(3) . ?
C14 C15 1.377(4) . ?
C14 C17 1.504(4) . ?
C15 C16 1.393(4) . ?
C15 H15 0.94(3) . ?
C16 H16 0.95(3) . ?
C17 H17A 1.03(3) . ?
C17 H17B 0.94(3) . ?
C17 H17C 0.79(3) . ?
